data_1512706
loop_
_publ_author_name
'Pradhumn Singh'
'Dipanwita Das'
'Om Prakash'
'Ajai K. Singh'

_publ_section_title
;
 Synthesis and structural chemistry of N-{2-(arylthio/seleno)
 ethyl}morpholine/piperidine-palladium(II) complexes as potent catalysts
 for the Heck reaction
;
_journal_name_full
;
Inorganica Chimica Acta
;
_journal_page_first 77
_journal_page_last 84
_journal_volume 393
_journal_year 2012
_chemical_formula_moiety 'C13 H19 Cl2 N Pd Se'
_chemical_formula_sum 'C13 H19 Cl2 N Pd Se'
_chemical_formula_weight 445.55
_space_group_IT_number 29
_symmetry_cell_setting orthorhombic
_symmetry_space_group_name_Hall 'P 2c -2ac'
_symmetry_space_group_name_H-M 'P c a 21'
_atom_sites_solution_hydrogens geom
_atom_sites_solution_primary direct
_atom_sites_solution_secondary difmap
_cell_angle_alpha 90.00
_cell_angle_beta 90.00
_cell_angle_gamma 90.00
_cell_formula_units_Z 4
_cell_length_a 7.949(3)
_cell_length_b 19.348(6)
_cell_length_c 10.049(3)
_cell_measurement_reflns_used 4589
_cell_measurement_temperature 298(2)
_cell_measurement_theta_max 22.94
_cell_measurement_theta_min 2.35
_cell_volume 1545.5(9)
_computing_structure_refinement 'SHELXL-97 (Sheldrick, 1997)'
_computing_structure_solution 'SHELXS-97 (Sheldrick, 1990)'
_diffrn_ambient_temperature 298(2)
_diffrn_measured_fraction_theta_full 0.998
_diffrn_measured_fraction_theta_max 0.998
_diffrn_measurement_device_type 'CCD area detector'
_diffrn_measurement_method 'phi and omega scans'
_diffrn_radiation_monochromator graphite
_diffrn_radiation_source 'fine-focus sealed tube'
_diffrn_radiation_type MoK\a
_diffrn_radiation_wavelength 0.71073
_diffrn_reflns_av_R_equivalents 0.0723
_diffrn_reflns_av_sigmaI/netI 0.0577
_diffrn_reflns_limit_h_max 9
_diffrn_reflns_limit_h_min -9
_diffrn_reflns_limit_k_max 23
_diffrn_reflns_limit_k_min -23
_diffrn_reflns_limit_l_max 11
_diffrn_reflns_limit_l_min -11
_diffrn_reflns_number 13540
_diffrn_reflns_theta_full 25.00
_diffrn_reflns_theta_max 25.00
_diffrn_reflns_theta_min 2.11
_exptl_absorpt_coefficient_mu 3.884
_exptl_absorpt_correction_T_max 0.716
_exptl_absorpt_correction_T_min 0.469
_exptl_absorpt_correction_type multi-scan
_exptl_absorpt_process_details '(SADABS; Sheldrick, 1996)'
_exptl_crystal_colour Red
_exptl_crystal_density_diffrn 1.915
_exptl_crystal_density_meas 1.915
_exptl_crystal_density_method 'not measured'
_exptl_crystal_description Rods
_exptl_crystal_F_000 872.0
_exptl_crystal_size_max 0.215
_exptl_crystal_size_mid 0.163
_exptl_crystal_size_min 0.087
_refine_diff_density_max 1.657
_refine_diff_density_min -1.004
_refine_diff_density_rms 0.158
_refine_ls_abs_structure_details 'Flack H D (1983), Acta Cryst. A39, 876-881'
_refine_ls_abs_structure_Flack 0.01(2)
_refine_ls_extinction_method none
_refine_ls_goodness_of_fit_ref 1.209
_refine_ls_hydrogen_treatment constr
_refine_ls_matrix_type full
_refine_ls_number_parameters 163
_refine_ls_number_reflns 2720
_refine_ls_number_restraints 1
_refine_ls_restrained_S_all 1.209
_refine_ls_R_factor_all 0.0698
_refine_ls_R_factor_gt 0.0606
_refine_ls_shift/su_max 0.001
_refine_ls_shift/su_mean 0.000
_refine_ls_structure_factor_coef Fsqd
_refine_ls_weighting_details 'calc w=1/[\s^2^(Fo^2^)+(0.0567P)^2^+0.0000P] where P=(Fo^2^+2Fc^2^)/3'
_refine_ls_weighting_scheme calc
_refine_ls_wR_factor_gt 0.1205
_refine_ls_wR_factor_ref 0.1246
_reflns_number_gt 2428
_reflns_number_total 2720
_reflns_threshold_expression >2sigma(I)
_cod_data_source_file ICA-2013-394-77-84-3.cif
_cod_data_source_block Complex-6
_cod_database_code 1512706

loop_
_symmetry_equiv_pos_as_xyz
'x, y, z'
'-x, -y, z+1/2'
'x+1/2, -y, z'
'-x+1/2, y, z+1/2'

loop_
_atom_site_label
_atom_site_type_symbol
_atom_site_fract_x
_atom_site_fract_y
_atom_site_fract_z
_atom_site_U_iso_or_equiv
_atom_site_adp_type
_atom_site_occupancy
_atom_site_symmetry_multiplicity
_atom_site_calc_flag
_atom_site_refinement_flags
Pd1 Pd 0.24786(9) 0.26961(4) 0.92445(14) 0.0313(2) Uani 1 1 d .
Se1 Se 0.41747(14) 0.19760(6) 1.05893(10) 0.0405(3) Uani 1 1 d .
Cl1 Cl 0.0606(3) 0.34961(16) 0.8299(3) 0.0422(7) Uani 1 1 d .
Cl2 Cl 0.0324(4) 0.19361(17) 0.9645(3) 0.0540(9) Uani 1 1 d .
C5 C 0.6161(12) 0.2582(5) 1.0480(14) 0.043(3) Uani 1 1 d .
H5A H 0.6104 0.2932 1.1169 0.051 Uiso 1 1 calc R
H5B H 0.7175 0.2312 1.0617 0.051 Uiso 1 1 calc R
C6 C 0.6214(12) 0.2915(5) 0.9157(14) 0.040(3) Uani 1 1 d .
H6A H 0.6401 0.2564 0.8485 0.048 Uiso 1 1 calc R
H6B H 0.7158 0.3233 0.9129 0.048 Uiso 1 1 calc R
C4 C 0.4999(12) 0.1244(5) 0.9458(9) 0.029(2) Uani 1 1 d .
N1 N 0.4619(9) 0.3306(4) 0.8825(7) 0.0229(18) Uani 1 1 d .
C7 C 0.4492(11) 0.3975(5) 0.9543(11) 0.036(3) Uani 1 1 d .
H7A H 0.4631 0.3892 1.0489 0.043 Uiso 1 1 calc R
H7B H 0.3376 0.4165 0.9408 0.043 Uiso 1 1 calc R
C13 C 0.6511(17) 0.0202(7) 0.9294(18) 0.077(4) Uani 1 1 d .
H13 H 0.7084 -0.0161 0.9698 0.092 Uiso 1 1 calc R
C12 C 0.5968(14) 0.0733(6) 1.0014(14) 0.057(4) Uani 1 1 d .
H12 H 0.6250 0.0758 1.0911 0.068 Uiso 1 1 calc R
C3 C 0.4688(16) 0.1237(6) 0.8075(13) 0.049(3) Uani 1 1 d .
H3 H 0.4110 0.1600 0.7677 0.058 Uiso 1 1 calc R
C8 C 0.5822(12) 0.4514(5) 0.9083(12) 0.040(3) Uani 1 1 d .
H8A H 0.5632 0.4946 0.9548 0.048 Uiso 1 1 calc R
H8B H 0.6937 0.4350 0.9316 0.048 Uiso 1 1 calc R
C10 C 0.5948(14) 0.3951(5) 0.6892(12) 0.044(3) Uani 1 1 d .
H10A H 0.5865 0.4029 0.5941 0.053 Uiso 1 1 calc R
H10B H 0.7050 0.3758 0.7077 0.053 Uiso 1 1 calc R
C9 C 0.5744(13) 0.4637(5) 0.7633(15) 0.047(3) Uani 1 1 d .
H9A H 0.6631 0.4953 0.7371 0.056 Uiso 1 1 calc R
H9B H 0.4672 0.4845 0.7403 0.056 Uiso 1 1 calc R
C2 C 0.5227(16) 0.0709(6) 0.7346(15) 0.060(4) Uani 1 1 d .
H2 H 0.4948 0.0682 0.6448 0.072 Uiso 1 1 calc R
C11 C 0.4623(13) 0.3453(6) 0.7317(9) 0.035(3) Uani 1 1 d .
H11A H 0.4785 0.3021 0.6845 0.041 Uiso 1 1 calc R
H11B H 0.3532 0.3636 0.7065 0.041 Uiso 1 1 calc R
C1 C 0.6212(16) 0.0194(7) 0.7930(16) 0.061(4) Uani 1 1 d .
H1 H 0.6671 -0.0154 0.7406 0.073 Uiso 1 1 calc R

loop_
_atom_site_aniso_label
_atom_site_aniso_U_11
_atom_site_aniso_U_22
_atom_site_aniso_U_33
_atom_site_aniso_U_23
_atom_site_aniso_U_13
_atom_site_aniso_U_12
Pd1 0.0215(3) 0.0386(4) 0.0338(4) -0.0001(5) 0.0029(3) -0.0004(3)
Se1 0.0365(6) 0.0500(6) 0.0350(5) 0.0065(6) 0.0019(5) 0.0055(5)
Cl1 0.0225(13) 0.0506(17) 0.0535(17) 0.0078(14) -0.0048(13) 0.0033(13)
Cl2 0.0333(14) 0.0581(19) 0.070(2) 0.0114(15) 0.0089(14) -0.0106(14)
C5 0.021(5) 0.053(6) 0.053(7) -0.016(7) -0.013(6) 0.006(5)
C6 0.028(5) 0.029(5) 0.064(7) 0.001(6) 0.017(6) -0.004(4)
C4 0.045(5) 0.037(6) 0.011(5) -0.002(4) 0.003(4) 0.009(5)
N1 0.019(4) 0.022(4) 0.028(5) -0.003(3) 0.004(3) -0.005(3)
C7 0.021(5) 0.044(6) 0.042(7) -0.005(5) 0.000(4) -0.003(4)
C13 0.0753(10) 0.058(8) 0.095(12) 0.016(9) -0.042(10) 0.032(8)
C12 0.053(8) 0.051(8) 0.066(8) 0.016(6) -0.003(6) 0.033(7)
C3 0.033(8) 0.042(6) 0.061(9) 0.008(5) 0.012(6) 0.012(6)
C8 0.030(5) 0.035(6) 0.055(7) -0.002(6) -0.004(6) -0.001(4)
C10 0.034(6) 0.058(7) 0.041(7) 0.007(6) 0.010(6) -0.005(5)
C9 0.017(6) 0.042(6) 0.080(9) 0.010(7) -0.005(6) 0.001(5)
C2 0.060(9) 0.040(7) 0.081(10) -0.007(7) -0.003(7) 0.008(6)
C11 0.042(6) 0.052(7) 0.020(5) -0.009(5) 0.019(4) 0.000(5)
C1 0.054(8) 0.040(8) 0.088(11) -0.018(7) 0.010(8) 0.008(7)

loop_
_atom_type_symbol
_atom_type_description
_atom_type_scat_dispersion_real
_atom_type_scat_dispersion_imag
_atom_type_scat_source
C C 0.0033 0.0016 'International Tables Vol C Tables 4.2.6.8 and 6.1.1.4'
H H 0.0000 0.0000 'International Tables Vol C Tables 4.2.6.8 and 6.1.1.4'
N N 0.0061 0.0033 'International Tables Vol C Tables 4.2.6.8 and 6.1.1.4'
Cl Cl 0.1484 0.1585 'International Tables Vol C Tables 4.2.6.8 and 6.1.1.4'
Se Se -0.0929 2.2259 'International Tables Vol C Tables 4.2.6.8 and 6.1.1.4'
Pd Pd -0.9988 1.0072 'International Tables Vol C Tables 4.2.6.8 and 6.1.1.4'

loop_
_geom_angle_atom_site_label_1
_geom_angle_atom_site_label_2
_geom_angle_atom_site_label_3
_geom_angle
N1 Pd1 Cl2 174.0(2)
N1 Pd1 Cl1 93.5(2)
Cl2 Pd1 Cl1 91.15(11)
N1 Pd1 Se1 89.1(2)
Cl2 Pd1 Se1 87.02(9)
Cl1 Pd1 Se1 168.99(10)
C4 Se1 C5 97.6(5)
C4 Se1 Pd1 106.8(3)
C5 Se1 Pd1 94.3(3)
C6 C5 Se1 109.5(7)
C6 C5 H5A 109.8
Se1 C5 H5A 109.8
C6 C5 H5B 109.8
Se1 C5 H5B 109.8
H5A C5 H5B 108.2
C5 C6 N1 113.1(8)
C5 C6 H6A 109.0
N1 C6 H6A 109.0
C5 C6 H6B 109.0
N1 C6 H6B 109.0
H6A C6 H6B 107.8
C12 C4 C3 119.5(10)
C12 C4 Se1 118.6(8)
C3 C4 Se1 121.8(8)
C7 N1 C6 112.7(7)
C7 N1 C11 108.5(7)
C6 N1 C11 107.9(7)
C7 N1 Pd1 109.6(5)
C6 N1 Pd1 110.6(5)
C11 N1 Pd1 107.5(5)
N1 C7 C8 113.2(8)
N1 C7 H7A 108.9
C8 C7 H7A 108.9
N1 C7 H7B 108.9
C8 C7 H7B 108.9
H7A C7 H7B 107.8
C12 C13 C1 119.3(12)
C12 C13 H13 120.4
C1 C13 H13 120.4
C13 C12 C4 121.2(13)
C13 C12 H12 119.4
C4 C12 H12 119.4
C2 C3 C4 119.6(11)
C2 C3 H3 120.2
C4 C3 H3 120.2
C9 C8 C7 111.9(9)
C9 C8 H8A 109.2
C7 C8 H8A 109.2
C9 C8 H8B 109.2
C7 C8 H8B 109.2
H8A C8 H8B 107.9
C11 C10 C9 110.2(9)
C11 C10 H10A 109.6
C9 C10 H10A 109.6
C11 C10 H10B 109.6
C9 C10 H10B 109.6
H10A C10 H10B 108.1
C8 C9 C10 109.6(9)
C8 C9 H9A 109.8
C10 C9 H9A 109.8
C8 C9 H9B 109.8
C10 C9 H9B 109.8
H9A C9 H9B 108.2
C3 C2 C1 119.8(14)
C3 C2 H2 120.1
C1 C2 H2 120.1
C10 C11 N1 113.8(9)
C10 C11 H11A 108.8
N1 C11 H11A 108.8
C10 C11 H11B 108.8
N1 C11 H11B 108.8
H11A C11 H11B 107.7
C13 C1 C2 120.2(13)
C13 C1 H1 119.9
C2 C1 H1 119.9

loop_
_geom_bond_atom_site_label_1
_geom_bond_atom_site_label_2
_geom_bond_distance
Pd1 N1 2.114(7)
Pd1 Cl2 2.293(3)
Pd1 Cl1 2.349(3)
Pd1 Se1 2.3632(15)
Se1 C4 1.932(9)
Se1 C5 1.969(10)
C5 C6 1.478(17)
C5 H5A 0.9700
C5 H5B 0.9700
C6 N1 1.514(13)
C6 H6A 0.9700
C6 H6B 0.9700
C4 C12 1.372(14)
C4 C3 1.411(17)
N1 C7 1.485(12)
N1 C11 1.542(12)
C7 C8 1.556(13)
C7 H7A 0.9700
C7 H7B 0.9700
C13 C12 1.328(19)
C13 C1 1.39(2)
C13 H13 0.9300
C12 H12 0.9300
C3 C2 1.329(15)
C3 H3 0.9300
C8 C9 1.478(19)
C8 H8A 0.9700
C8 H8B 0.9700
C10 C11 1.489(14)
C10 C9 1.531(16)
C10 H10A 0.9700
C10 H10B 0.9700
C9 H9A 0.9700
C9 H9B 0.9700
C2 C1 1.396(18)
C2 H2 0.9300
C11 H11A 0.9700
C11 H11B 0.9700
C1 H1 0.9300

loop_
_geom_torsion_atom_site_label_1
_geom_torsion_atom_site_label_2
_geom_torsion_atom_site_label_3
_geom_torsion_atom_site_label_4
_geom_torsion
N1 Pd1 Se1 C4 -91.4(4)
Cl2 Pd1 Se1 C4 84.1(3)
Cl1 Pd1 Se1 C4 164.7(5)
N1 Pd1 Se1 C5 7.8(4)
Cl2 Pd1 Se1 C5 -176.7(4)
Cl1 Pd1 Se1 C5 -96.0(6)
C4 Se1 C5 C6 73.7(8)
Pd1 Se1 C5 C6 -34.0(7)
Se1 C5 C6 N1 55.4(10)
C5 Se1 C4 C12 85.9(10)
Pd1 Se1 C4 C12 -177.2(8)
C5 Se1 C4 C3 -91.5(10)
Pd1 Se1 C4 C3 5.4(10)
C5 C6 N1 C7 75.7(10)
C5 C6 N1 C11 -164.6(8)
C5 C6 N1 Pd1 -47.3(10)
Cl1 Pd1 N1 C7 62.0(6)
Se1 Pd1 N1 C7 -107.3(6)
Cl1 Pd1 N1 C6 -173.2(6)
Se1 Pd1 N1 C6 17.5(6)
Cl1 Pd1 N1 C11 -55.7(6)
Se1 Pd1 N1 C11 135.0(6)
C6 N1 C7 C8 67.9(11)
C11 N1 C7 C8 -51.5(10)
Pd1 N1 C7 C8 -168.6(6)
C1 C13 C12 C4 6(2)
C3 C4 C12 C13 -5.3(19)
Se1 C4 C12 C13 177.2(11)
C12 C4 C3 C2 5.2(18)
Se1 C4 C3 C2 -177.5(10)
N1 C7 C8 C9 55.5(11)
C7 C8 C9 C10 -55.9(11)
C11 C10 C9 C8 57.6(12)
C4 C3 C2 C1 -5(2)
C9 C10 C11 N1 -57.8(12)
C7 N1 C11 C10 54.6(10)
C6 N1 C11 C10 -67.7(10)
Pd1 N1 C11 C10 173.0(7)
C12 C13 C1 C2 -6(2)
C3 C2 C1 C13 6(2)
